data_1535482
loop_
_publ_author_name
'Brazel, B.'
'Hoppe, R.'

_publ_section_title
;
 "Fragmentierung" und "Aggregation" bei Bleioxiden. Ueber das
 Oligooxoplumbat(IV) K2 Li6 (Pb2 O8)
;
_journal_name_full 'Zeitschrift fuer Anorganische und Allgemeine Chemie'
_journal_page_first 176
_journal_page_last 184
_journal_volume 497
_journal_year 1983
_chemical_formula_sum 'K2 Li6 O8 Pb2'
_chemical_name_systematic 'K2 Li6 (Pb2 O8)'
_space_group_IT_number 2
_symmetry_space_group_name_Hall '-P 1'
_symmetry_space_group_name_H-M 'P -1'
_cell_angle_alpha 88.05
_cell_angle_beta 107.94
_cell_angle_gamma 107.3
_cell_formula_units_Z 1
_cell_length_a 6.972
_cell_length_b 5.9252
_cell_length_c 5.9312
_cell_volume 222.115
_citation_journal_id_ASTM ZAACAB
_cod_data_source_file Brazel_ZAACAB_1983_181.cif
_cod_data_source_block K2Li6O8Pb2
_cod_original_cell_volume 222.1147
_cod_database_code 1535482

loop_
_symmetry_equiv_pos_as_xyz
x,y,z
-x,-y,-z

loop_
_atom_site_label
_atom_site_type_symbol
_atom_site_fract_x
_atom_site_fract_y
_atom_site_fract_z
_atom_site_occupancy
_atom_site_U_iso_or_equiv
Li3 Li+1 0.4466 0.1635 0.0615 1 0.0
Pb1 Pb+4 0.2984 0.4912 0.2442 1 0.0
Li1 Li+1 0.1634 0.4611 0.6858 1 0.0
O3 O-2 0.0345 0.3294 0.346 1 0.0
O4 O-2 0.1685 0.2338 0.941 1 0.0
O1 O-2 0.5608 0.3582 0.3629 1 0.0
Li2 Li+1 0.0876 0.8699 0.9564 1 0.0
O2 O-2 0.3645 0.8219 0.1175 1 0.0
K1 K+1 0.2492 0.9869 0.5105 1 0.0
